data_2013396
loop_
_publ_author_name
'Ilia A. Guzei'
'Joseph M. Langenhan '

_publ_section_title
;
 The correct space group of NaPF~6~&#x00B7;H~2~O
;
_journal_issue 9
_journal_name_full 'Acta Crystallographica Section C'
_journal_page_first i95
_journal_page_last i96
_journal_paper_doi 10.1107/S0108270103014446
_journal_volume 59
_journal_year 2003
_chemical_formula_iupac 'Na P F6, H2 O'
_chemical_formula_moiety 'Na P F6, H2 O'
_chemical_formula_sum 'F6 H2 Na O P'
_chemical_formula_weight 185.98
_chemical_name_common 'sodium hexafluorophosphate monohydrate'
_chemical_name_systematic 'sodium hexafluorophospate monohydrate'
_space_group_IT_number 52
_symmetry_cell_setting orthorhombic
_symmetry_space_group_name_Hall '-P 2a 2bc'
_symmetry_space_group_name_H-M 'P n n a'
_atom_sites_solution_hydrogens geom
_atom_sites_solution_primary direct
_atom_sites_solution_secondary difmap
_cell_angle_alpha 90.00
_cell_angle_beta 90.00
_cell_angle_gamma 90.00
_cell_formula_units_Z 4
_cell_length_a 10.559(4)
_cell_length_b 7.898(3)
_cell_length_c 6.057(3)
_cell_measurement_reflns_used 741
_cell_measurement_temperature 100(2)
_cell_measurement_theta_max 25
_cell_measurement_theta_min 2
_cell_volume 505.1(4)
_computing_cell_refinement SMART
_computing_data_collection 'SMART (Bruker, 2000--2003)'
_computing_data_reduction 'SAINT (Bruker, 2000--2003)'
_computing_molecular_graphics 'SHELXTL (Bruker, 2000--2003)'
_computing_publication_material SHELXTL
_computing_structure_refinement 'SHELXL97 (Sheldrick, 1997)'
_computing_structure_solution 'SHELXS97 (Sheldrick, 1997)'
_diffrn_ambient_temperature 100(2)
_diffrn_measured_fraction_theta_full 0.990
_diffrn_measured_fraction_theta_max 0.990
_diffrn_measurement_device_type 'Bruker CCD 1000 area-detector'
_diffrn_measurement_method '\w scan'
_diffrn_radiation_monochromator graphite
_diffrn_radiation_source 'fine-focus sealed tube'
_diffrn_radiation_type MoK\a
_diffrn_radiation_wavelength 0.71073
_diffrn_reflns_av_R_equivalents 0.0458
_diffrn_reflns_av_sigmaI/netI 0.0321
_diffrn_reflns_limit_h_max 13
_diffrn_reflns_limit_h_min -13
_diffrn_reflns_limit_k_max 9
_diffrn_reflns_limit_k_min -9
_diffrn_reflns_limit_l_max 7
_diffrn_reflns_limit_l_min -7
_diffrn_reflns_number 3685
_diffrn_reflns_theta_full 26.38
_diffrn_reflns_theta_max 26.38
_diffrn_reflns_theta_min 4.64
_diffrn_standards_number 0
_exptl_absorpt_coefficient_mu 0.688
_exptl_absorpt_correction_T_max 0.8414
_exptl_absorpt_correction_T_min 0.7563
_exptl_absorpt_correction_type multi-scan
_exptl_absorpt_process_details
;
(SADABS; Bruker, 2000--2003)
;
_exptl_crystal_colour colorless
_exptl_crystal_density_diffrn 2.446
_exptl_crystal_density_meas ?
_exptl_crystal_density_method 'not measured'
_exptl_crystal_description needle
_exptl_crystal_F_000 360
_exptl_crystal_size_max 0.43
_exptl_crystal_size_mid 0.32
_exptl_crystal_size_min 0.26
_refine_diff_density_max 0.381
_refine_diff_density_min -0.521
_refine_ls_extinction_method none
_refine_ls_goodness_of_fit_ref 1.183
_refine_ls_hydrogen_treatment mixed
_refine_ls_matrix_type full
_refine_ls_number_parameters 48
_refine_ls_number_reflns 520
_refine_ls_number_restraints 1
_refine_ls_restrained_S_all 1.182
_refine_ls_R_factor_all 0.0540
_refine_ls_R_factor_gt 0.0452
_refine_ls_shift/su_max 0.000
_refine_ls_shift/su_mean 0.000
_refine_ls_structure_factor_coef Fsqd
_refine_ls_weighting_details 'calc w=1/[\s^2^(Fo^2^)+(0.0347P)^2^+0.8605P] where P=(Fo^2^+2Fc^2^)/3'
_refine_ls_weighting_scheme calc
_refine_ls_wR_factor_gt 0.0942
_refine_ls_wR_factor_ref 0.0976
_reflns_number_gt 449
_reflns_number_total 520
_reflns_threshold_expression I>2\s(I)
_cod_data_source_file bc1021.cif
_cod_data_source_block I
_cod_depositor_comments
;
The following automatic conversions were performed:
'_symmetry_cell_setting' value 'Orthorhombic' changed to 'orthorhombic'
according to '/home/saulius/struct/CIF-dictionaries/cif_core.dic'
dictionary named 'cif_core.dic' version 2.4.1 from 2010-06-29.

Automatic conversion script
Id: cif_fix_enum 1527 2010-12-29 10:47:43Z saulius 

The following automatic conversions were performed:

'_symmetry_cell_setting' value 'Orthorhombic' changed to
'orthorhombic' according to
/home/saulius/struct/CIF-dictionaries/cif_core.dic dictionary named
'cif_core.dic' version 2.4.1 from 2010-06-29.

Automatic conversion script
Id: cif_fix_values 1715 2011-07-08 13:25:40Z adriana 

The following automatic conversions were performed:

'_exptl_crystal_density_meas' value 'not measured' was changed to '?'
- the value is perceived as not measured.

Automatic conversion script
Id: cif_fix_values 3008 2015-01-20 13:52:24Z robertas 
;
_cod_original_formula_sum 'H2 F6 Na O P'
_cod_database_code 2013396
_cod_database_fobs_code 2013396

loop_
_symmetry_equiv_pos_as_xyz
'x, y, z'
'-x+1/2, -y, z'
'-x+1/2, y+1/2, -z+1/2'
'x, -y+1/2, -z+1/2'
'-x, -y, -z'
'x-1/2, y, -z'
'x-1/2, -y-1/2, z-1/2'
'-x, y-1/2, z-1/2'

loop_
_atom_site_label
_atom_site_fract_x
_atom_site_fract_y
_atom_site_fract_z
_atom_site_U_iso_or_equiv
_atom_site_adp_type
_atom_site_calc_flag
_atom_site_refinement_flags
_atom_site_occupancy
_atom_site_disorder_assembly
_atom_site_disorder_group
_atom_site_type_symbol
P 0.5000 1.0000 0.0000 0.0106(3) Uani d S 1 . . P
F1 0.60126(17) 0.8518(2) 0.0330(3) 0.0246(5) Uani d . 1 . . F
F2 0.38721(16) 0.8660(2) 0.0199(3) 0.0263(5) Uani d . 1 . . F
F3 0.49622(15) 1.0293(2) 0.2604(3) 0.0224(5) Uani d . 1 . . F
O 0.7500 0.5000 0.0253(4) 0.0145(7) Uani d SD 1 . . O
H 0.686(2) 0.503(4) -0.068(5) 0.038(11) Uiso d D 1 . . H
Na 0.76208(13) 0.7500 0.2500 0.0144(4) Uani d S 1 . . Na

loop_
_atom_site_aniso_label
_atom_site_aniso_U_11
_atom_site_aniso_U_22
_atom_site_aniso_U_33
_atom_site_aniso_U_12
_atom_site_aniso_U_13
_atom_site_aniso_U_23
P 0.0083(5) 0.0126(5) 0.0109(5) -0.0005(4) -0.0021(4) -0.0010(4)
F1 0.0236(10) 0.0227(10) 0.0274(10) 0.0128(8) -0.0103(8) -0.0053(8)
F2 0.0214(10) 0.0278(11) 0.0298(11) -0.0132(8) -0.0054(8) 0.0054(8)
F3 0.0216(9) 0.0341(10) 0.0116(8) 0.0051(7) -0.0019(8) -0.0054(7)
O 0.0110(14) 0.0186(15) 0.0138(14) 0.0011(12) 0.000 0.000
Na 0.0153(8) 0.0136(8) 0.0143(8) 0.000 0.000 0.0021(6)

loop_
_atom_type_symbol
_atom_type_description
_atom_type_scat_dispersion_real
_atom_type_scat_dispersion_imag
_atom_type_scat_source
H H 0.0000 0.0000 'International Tables Vol C Tables 4.2.6.8 and 6.1.1.4'
O O 0.0106 0.0060 'International Tables Vol C Tables 4.2.6.8 and 6.1.1.4'
Na Na 0.0362 0.0249 'International Tables Vol C Tables 4.2.6.8 and 6.1.1.4'
P P 0.1023 0.0942 'International Tables Vol C Tables 4.2.6.8 and 6.1.1.4'
F F 0.0171 0.0103 'International Tables Vol C Tables 4.2.6.8 and 6.1.1.4'

loop_
_geom_angle_atom_site_label_1
_geom_angle_atom_site_label_2
_geom_angle_atom_site_label_3
_geom_angle_site_symmetry_1
_geom_angle_site_symmetry_3
_geom_angle
H O H . 2_665 100(5)
F3 P F3 5_675 . 180.0
F3 P F1 5_675 . 90.04(9)
F3 P F1 . . 89.96(9)
F3 P F1 5_675 5_675 89.96(9)
F3 P F1 . 5_675 90.04(9)
F1 P F1 . 5_675 180.0
F3 P F2 5_675 5_675 90.16(9)
F3 P F2 . 5_675 89.84(9)
F1 P F2 . 5_675 89.76(11)
F1 P F2 5_675 5_675 90.24(11)
F3 P F2 5_675 . 89.84(9)
F3 P F2 . . 90.16(9)
F1 P F2 . . 90.24(11)
F1 P F2 5_675 . 89.76(11)
F2 P F2 5_675 . 180.0
P F1 Na . . 145.52(10)
P F2 Na . 6 129.81(10)
Na O Na . 2_665 110.96(11)
Na O H . . 113(2)
Na O H 2_665 . 110(2)
F2 Na F2 7_676 6_655 109.63(11)
F2 Na F1 7_676 . 167.30(8)
F2 Na F1 6_655 . 82.99(8)
F2 Na F1 7_676 4_565 82.99(8)
F2 Na F1 6_655 4_565 167.30(8)
F1 Na F1 . 4_565 84.43(11)
F2 Na O 7_676 . 96.10(7)
F2 Na O 6_655 . 87.42(7)
F1 Na O . . 85.66(6)
F1 Na O 4_565 . 89.83(7)
F2 Na O 7_676 3_655 87.42(7)
F2 Na O 6_655 3_655 96.10(7)
F1 Na O . 3_655 89.83(7)
F1 Na O 4_565 3_655 85.66(6)
O Na O . 3_655 173.91(7)
F2 Na Na 7_676 2_665 68.81(5)
F2 Na Na 6_655 2_665 115.83(6)
F1 Na Na . 2_665 107.59(6)
F1 Na Na 4_565 2_665 66.56(5)
O Na Na . 2_665 34.52(6)
O Na Na 3_655 2_665 144.80(6)
F2 Na Na 7_676 2_675 115.83(6)
F2 Na Na 6_655 2_675 68.81(5)
F1 Na Na . 2_675 66.56(5)
F1 Na Na 4_565 2_675 107.59(6)
O Na Na . 2_675 144.80(6)
O Na Na 3_655 2_675 34.52(6)
Na Na Na 2_665 2_675 172.61(8)

loop_
_geom_bond_atom_site_label_1
_geom_bond_atom_site_label_2
_geom_bond_site_symmetry_2
_geom_bond_distance
_geom_bond_publ_flag
P F3 5_675 1.5948(19) ?
P F3 . 1.5948(19) yes
P F1 . 1.5977(17) yes
P F1 5_675 1.5977(17) ?
P F2 5_675 1.5980(17) ?
P F2 . 1.5980(17) ?
F1 Na . 2.293(2) yes
F2 Na 6 2.2929(19) ?
O Na . 2.4012(17) yes
O Na 2_665 2.4012(17) ?
O H . 0.88(3) ?
Na F2 7_676 2.293(2) ?
Na F2 6_655 2.293(2) ?
Na F1 4_565 2.293(2) ?
Na O 3_655 2.4012(17) ?
Na Na 2_665 3.9570(17) yes
Na Na 2_675 3.9570(16) ?

loop_
_geom_hbond_atom_site_label_D
_geom_hbond_atom_site_label_H
_geom_hbond_atom_site_label_A
_geom_hbond_site_symmetry_A
_geom_hbond_distance_DH
_geom_hbond_distance_HA
_geom_hbond_distance_DA
_geom_hbond_angle_DHA
O H F3 8_655 0.88(3) 2.198(9) 3.064(2) 168(4)

loop_
_geom_torsion_atom_site_label_1
_geom_torsion_atom_site_label_2
_geom_torsion_atom_site_label_3
_geom_torsion_atom_site_label_4
_geom_torsion_site_symmetry_1
_geom_torsion_site_symmetry_4
_geom_torsion
F3 P F1 Na 5_675 . 151.3(2)
F3 P F1 Na . . -28.7(2)
F2 P F1 Na 5_675 . 61.2(2)
F2 P F1 Na . . -118.8(2)
F3 P F2 Na 5_675 6 -13.49(14)
F3 P F2 Na . 6 166.51(14)
F1 P F2 Na . 6 -103.53(14)
F1 P F2 Na 5_675 6 76.47(14)
P F1 Na F2 . 7_676 72.9(4)
P F1 Na F2 . 6_655 -100.7(2)
P F1 Na F1 . 4_565 81.1(2)
P F1 Na O . . 171.4(2)
P F1 Na O . 3_655 -4.5(2)
P F1 Na Na . 2_665 144.36(18)
P F1 Na Na . 2_675 -30.80(19)
Na O Na F2 2_665 7_676 37.17(5)
Na O Na F2 2_665 6_655 146.64(7)
Na O Na F1 2_665 . -130.19(7)
Na O Na F1 2_665 4_565 -45.76(5)
Na O Na Na 2_665 2_675 -167.10(14)
